data_7205748
loop_
_publ_author_name
'Zhang, Zhibin'
'Xu, Yan'
'Zheng, Lei'
'Zhu, Dunru'
'Song, You'

_publ_section_title
;
 {[VIV14VV4O42(H2O)][Ni(C4N3H13)(C4N3H14)]4(H2O)6}4+: a novel nanosized
 calix-type polyoxovanadate cation
;
_journal_issue 7
_journal_name_full CrystEngComm
_journal_page_first 2191
_journal_paper_doi 10.1039/c0ce00722f
_journal_volume 13
_journal_year 2011
_chemical_formula_sum 'C40 H155 N30 Ni4 O95 P V36'
_chemical_formula_weight 4676.59
_chemical_name_systematic
;
?
;
_space_group_IT_number 85
_symmetry_cell_setting tetragonal
_symmetry_space_group_name_Hall '-P 4a'
_symmetry_space_group_name_H-M 'P 4/n :2'
_atom_sites_solution_hydrogens geom
_atom_sites_solution_primary direct
_atom_sites_solution_secondary difmap
_audit_creation_method SHELXL-97
_cell_angle_alpha 90.00
_cell_angle_beta 90.00
_cell_angle_gamma 90.00
_cell_formula_units_Z 2
_cell_length_a 18.8231(7)
_cell_length_b 18.8231(7)
_cell_length_c 20.3320(15)
_cell_measurement_reflns_used 60
_cell_measurement_temperature 196(2)
_cell_measurement_theta_max 24.36
_cell_measurement_theta_min 2.35
_cell_volume 7203.8(7)
_computing_cell_refinement 'SAINT (Bruker, 2005)'
_computing_data_collection 'APEX2 (Bruker, 2005)'
_computing_data_reduction SAINT
_computing_molecular_graphics SHELXTL
_computing_publication_material SHELXTL
_computing_structure_refinement 'SHELXL-97 (Sheldrick, 1997)'
_computing_structure_solution 'SHELXS-97 (Sheldrick, 1990)'
_diffrn_ambient_temperature 196(2)
_diffrn_measured_fraction_theta_full 0.987
_diffrn_measured_fraction_theta_max 0.987
_diffrn_measurement_device_type 'Bruker Apex2 CCD'
_diffrn_measurement_method '\w scans'
_diffrn_radiation_monochromator graphite
_diffrn_radiation_source 'fine-focus sealed tube'
_diffrn_radiation_type MoK\a
_diffrn_radiation_wavelength 0.71073
_diffrn_reflns_av_R_equivalents 0.0462
_diffrn_reflns_av_sigmaI/netI 0.0887
_diffrn_reflns_limit_h_max 22
_diffrn_reflns_limit_h_min -21
_diffrn_reflns_limit_k_max 18
_diffrn_reflns_limit_k_min -22
_diffrn_reflns_limit_l_max 24
_diffrn_reflns_limit_l_min -24
_diffrn_reflns_number 35104
_diffrn_reflns_theta_full 25.00
_diffrn_reflns_theta_max 25.00
_diffrn_reflns_theta_min 1.83
_exptl_absorpt_coefficient_mu 2.835
_exptl_absorpt_correction_T_max 0.7456
_exptl_absorpt_correction_T_min 0.7272
_exptl_absorpt_correction_type multi-scan
_exptl_absorpt_process_details '(SADABS; Sheldrick, 2003)'
_exptl_crystal_colour Black
_exptl_crystal_density_diffrn 2.156
_exptl_crystal_density_method 'not measured'
_exptl_crystal_description Block
_exptl_crystal_F_000 4640
_exptl_crystal_size_max 0.12
_exptl_crystal_size_mid 0.12
_exptl_crystal_size_min 0.11
_refine_diff_density_max 1.993
_refine_diff_density_min -1.731
_refine_diff_density_rms 0.182
_refine_ls_extinction_method none
_refine_ls_goodness_of_fit_ref 1.104
_refine_ls_hydrogen_treatment mixed
_refine_ls_matrix_type full
_refine_ls_number_parameters 566
_refine_ls_number_reflns 6285
_refine_ls_number_restraints 257
_refine_ls_restrained_S_all 1.106
_refine_ls_R_factor_all 0.1037
_refine_ls_R_factor_gt 0.0698
_refine_ls_shift/su_max 0.046
_refine_ls_shift/su_mean 0.002
_refine_ls_structure_factor_coef Fsqd
_refine_ls_weighting_details 'calc w=1/[\s^2^(Fo^2^)+(0.1000P)^2^+0.0000P] where P=(Fo^2^+2Fc^2^)/3'
_refine_ls_weighting_scheme calc
_refine_ls_wR_factor_gt 0.1932
_refine_ls_wR_factor_ref 0.2045
_reflns_number_gt 3849
_reflns_number_total 6285
_reflns_threshold_expression >2sigma(I)
_cod_data_source_file c0ce00722f.txt
_cod_data_source_block zzb-ce
_cod_depositor_comments
;
The following automatic conversions were performed:
'_symmetry_cell_setting' value 'Tetragonal' changed to 'tetragonal'
according to '/home/saulius/struct/CIF-dictionaries/cif_core.dic'
dictionary named 'cif_core.dic' version 2.4.1 from 2010-06-29.

Automatic conversion script
Id: cif_fix_enum 1555 2011-01-17 13:19:09Z saulius 
;
_cod_original_sg_symbol_H-M P4/n
_cod_database_code 7205748

loop_
_symmetry_equiv_pos_as_xyz
'x, y, z'
'-x+1/2, -y+1/2, z'
'-y+1/2, x, z'
'y, -x+1/2, z'
'-x, -y, -z'
'x-1/2, y-1/2, -z'
'y-1/2, -x, -z'
'-y, x-1/2, -z'

loop_
_atom_site_label
_atom_site_type_symbol
_atom_site_fract_x
_atom_site_fract_y
_atom_site_fract_z
_atom_site_U_iso_or_equiv
_atom_site_adp_type
_atom_site_occupancy
_atom_site_symmetry_multiplicity
_atom_site_calc_flag
_atom_site_refinement_flags
_atom_site_disorder_assembly
_atom_site_disorder_group
Ni1 Ni 0.54384(3) 0.14297(3) 0.34175(3) 0.02666(17) Uani 1 1 d . . .
V1 V 0.31422(9) 0.43571(8) 0.54485(8) 0.0222(4) Uani 0.50 1 d P A 1
V1A V 0.32436(10) 0.46732(9) 0.60415(9) 0.0344(5) Uani 0.50 1 d PD A 2
V2 V 0.2500 0.2500 0.72355(10) 0.0546(6) Uani 1 4 d S . .
V3 V 0.2500 0.2500 0.34072(12) 0.0661(8) Uani 1 4 d S . .
V4 V 0.37496(5) 0.31064(5) 0.66554(4) 0.0339(3) Uani 1 1 d . A .
V5 V 0.42563(5) 0.33533(5) 0.52326(4) 0.0312(2) Uani 1 1 d . . .
V6 V 0.37658(4) 0.20633(4) 0.40658(4) 0.0224(2) Uani 1 1 d . . .
V7 V 0.43263(6) 0.79304(6) -0.00397(5) 0.0487(3) Uani 1 1 d . . .
V8 V 0.2500 0.7500 -0.19128(6) 0.0382(4) Uani 1 2 d S . .
V9 V 0.32623(5) 0.86152(5) -0.12247(5) 0.0420(3) Uani 1 1 d . . .
V10 V 0.36707(5) 0.68270(5) -0.12244(5) 0.0412(3) Uani 1 1 d . . .
V11 V 0.35907(9) 0.92696(8) 0.00000(7) 0.0847(5) Uani 1 1 d . . .
P1 P 0.2500 0.7500 0.0000 0.0251(6) Uani 1 4 d S . .
O1 O 0.34323(18) 0.51969(18) 0.54736(18) 0.0367(10) Uani 1 1 d D . .
O2 O 0.4336(2) 0.26692(18) 0.59676(17) 0.0388(11) Uani 1 1 d . A .
O3 O 0.50128(18) 0.37209(19) 0.51937(19) 0.0396(11) Uani 1 1 d . A .
O4 O 0.4286(2) 0.3370(2) 0.72157(18) 0.0508(12) Uani 1 1 d . . .
O5 O 0.28160(19) 0.3422(2) 0.69175(17) 0.0435(11) Uani 1 1 d . . .
O6 O 0.37657(19) 0.38282(19) 0.59702(16) 0.0376(11) Uani 1 1 d . A .
O7 O 0.38684(19) 0.13160(18) 0.47075(17) 0.0353(10) Uani 1 1 d . A .
O8 O 0.29187(17) 0.16449(18) 0.37317(17) 0.0332(10) Uani 1 1 d . A .
O9 O 0.4320(2) 0.25889(19) 0.47114(19) 0.0431(11) Uani 1 1 d . A .
O10 O 0.43717(16) 0.18495(17) 0.35336(16) 0.0263(9) Uani 1 1 d . A .
O11 O 0.2500 0.2500 0.8000(4) 0.079(3) Uani 1 4 d S . .
O12 O 0.2500 0.2500 0.2649(5) 0.088(4) Uani 1 4 d S . .
O13 O 0.5156(2) 0.8124(3) 0.0064(2) 0.0663(16) Uani 1 1 d . . .
O14 O 0.3482(2) 0.9183(2) -0.17911(18) 0.0520(13) Uani 1 1 d . . .
O15 O 0.2500 0.7500 -0.2702(3) 0.067(2) Uani 1 2 d S . .
O16 O 0.2708(2) 0.66375(19) -0.15221(16) 0.0408(11) Uani 1 1 d . . .
O17 O 0.3568(2) 0.6119(2) -0.05693(17) 0.0460(12) Uani 1 1 d . . .
O18 O 0.4119(2) 0.6414(2) -0.17895(18) 0.0545(13) Uani 1 1 d . . .
O19 O 0.4078(2) 0.8648(2) -0.06778(19) 0.0557(13) Uani 1 1 d . . .
O20 O 0.2837(2) 0.92087(19) -0.05727(17) 0.0443(12) Uani 1 1 d . . .
O21 O 0.4426(2) 0.7199(2) -0.0698(2) 0.0577(14) Uani 1 1 d . . .
O22 O 0.31439(18) 0.76534(18) -0.04301(15) 0.0302(9) Uani 1 1 d . . .
O23 O 0.34758(19) 0.7732(2) -0.16738(16) 0.0411(11) Uani 1 1 d . . .
O24 O 0.4029(3) 0.9998(3) 0.0005(2) 0.0861(19) Uani 1 1 d . . .
C1 C 0.5673(5) 0.2955(4) 0.3298(3) 0.083(3) Uani 1 1 d . . .
H1A H 0.5949 0.3319 0.3077 0.099 Uiso 1 1 calc R . .
H1B H 0.5205 0.3150 0.3386 0.099 Uiso 1 1 calc R . .
C2 C 0.6008(4) 0.2787(3) 0.3911(3) 0.057(2) Uani 1 1 d . . .
H2A H 0.5854 0.3131 0.4236 0.068 Uiso 1 1 d R . .
H2B H 0.6517 0.2842 0.3857 0.068 Uiso 1 1 d R . .
C3 C 0.6504(3) 0.1694(4) 0.4406(3) 0.0533(19) Uani 1 1 d . . .
H3A H 0.6800 0.2021 0.4651 0.064 Uiso 1 1 calc R . .
H3B H 0.6354 0.1321 0.4704 0.064 Uiso 1 1 calc R . .
C4 C 0.6924(3) 0.1380(3) 0.3879(3) 0.0477(18) Uani 1 1 d . . .
H4A H 0.7260 0.1046 0.4067 0.057 Uiso 1 1 calc R . .
H4B H 0.7193 0.1751 0.3661 0.057 Uiso 1 1 calc R . .
C5 C 0.4850(4) 0.0041(3) 0.3608(4) 0.080(2) Uani 1 1 d U . .
H5A H 0.5231 -0.0304 0.3575 0.096 Uiso 1 1 calc RD . .
H5B H 0.4452 -0.0193 0.3821 0.096 Uiso 1 1 calc R . .
C6 C 0.4639(3) 0.0232(4) 0.2963(3) 0.078(2) Uani 1 1 d U . .
H6A H 0.4150 0.0394 0.2978 0.093 Uiso 1 1 calc RD . .
H6B H 0.4652 -0.0190 0.2689 0.093 Uiso 1 1 calc RD . .
C7 C 0.4764(4) 0.1103(4) 0.2087(3) 0.0812(18) Uani 1 1 d DU . .
H7D H 0.5110 0.1432 0.1921 0.097 Uiso 1 1 d R B .
H7E H 0.4363 0.1375 0.2231 0.097 Uiso 1 1 d R . .
C8 C 0.4641(8) 0.0572(6) 0.1550(4) 0.078(2) Uani 0.50 1 d PDU B 1
H8A H 0.5068 0.0300 0.1465 0.094 Uiso 0.50 1 calc PR B 1
H8B H 0.4261 0.0248 0.1668 0.094 Uiso 0.50 1 calc PR B 1
C8A C 0.4425(6) 0.0737(7) 0.1512(5) 0.077(2) Uani 0.50 1 d PDU B 2
H8AA H 0.4066 0.0410 0.1674 0.093 Uiso 0.50 1 calc PR B 2
H8AB H 0.4188 0.1088 0.1241 0.093 Uiso 0.50 1 calc PR B 2
N1 N 0.5868(2) 0.2077(2) 0.4166(2) 0.0314(12) Uani 1 1 d . . .
H1C H 0.5548 0.2110 0.4500 0.038 Uiso 1 1 calc R . .
N2 N 0.5084(2) 0.0609(2) 0.4022(2) 0.0346(12) Uani 1 1 d . . .
H2C H 0.5438 0.0460 0.4285 0.041 Uiso 1 1 calc R . .
H2D H 0.4724 0.0762 0.4276 0.041 Uiso 1 1 calc R . .
N3 N 0.5059(3) 0.0772(2) 0.2653(2) 0.0449(15) Uani 1 1 d . B .
H3C H 0.5451 0.0541 0.2503 0.054 Uiso 1 1 calc R . .
N4 N 0.5599(2) 0.2342(2) 0.2859(2) 0.0349(12) Uani 1 1 d . . .
H4C H 0.5994 0.2294 0.2613 0.042 Uiso 1 1 calc R . .
H4D H 0.5228 0.2409 0.2586 0.042 Uiso 1 1 calc R . .
N5 N 0.6481(2) 0.1006(3) 0.3387(2) 0.0429(14) Uani 1 1 d . . .
H5C H 0.6469 0.0538 0.3477 0.051 Uiso 1 1 calc R . .
H5D H 0.6666 0.1064 0.2983 0.051 Uiso 1 1 calc R . .
N6A N 0.4937(5) 0.0341(6) 0.1104(5) 0.075(3) Uani 0.50 1 d PDU B 2
H6AA H 0.4711 0.0140 0.0768 0.113 Uiso 0.50 1 calc PR B 2
H6AB H 0.5145 0.0007 0.1346 0.113 Uiso 0.50 1 calc PR B 2
H6AC H 0.5266 0.0639 0.0951 0.113 Uiso 0.50 1 calc PR B 2
N6 N 0.4445(7) 0.0993(7) 0.0975(5) 0.095(3) Uani 0.50 1 d PDU B 1
H6C H 0.4395 0.0707 0.0628 0.143 Uiso 0.50 1 calc PR B 1
H6D H 0.4783 0.1311 0.0893 0.143 Uiso 0.50 1 calc PR B 1
H6E H 0.4037 0.1216 0.1052 0.143 Uiso 0.50 1 calc PR B 1
C9 C 0.3229(8) 0.5514(4) 0.7366(2) 0.157(2) Uani 0.50 1 d PDU C 1
H9A H 0.2877 0.5883 0.7299 0.189 Uiso 0.50 1 calc PR C 1
H9B H 0.3689 0.5741 0.7416 0.189 Uiso 0.50 1 calc PR C 1
C10 C 0.3061(4) 0.5123(3) 0.7960(3) 0.1555(17) Uani 0.50 1 d PDU C 1
H10A H 0.2867 0.4662 0.7845 0.187 Uiso 0.50 1 calc PRD C 1
H10B H 0.2705 0.5380 0.8210 0.187 Uiso 0.50 1 calc PR C 1
C11 C 0.3788(3) 0.42775(18) 0.8546(4) 0.1627(19) Uani 0.50 1 d PDU C 1
H11A H 0.3970 0.4091 0.8134 0.195 Uiso 0.50 1 calc PR C 1
H11B H 0.4207 0.4320 0.8822 0.195 Uiso 0.50 1 calc PR C 1
C12 C 0.34861(14) 0.3629(2) 0.8821(5) 0.1644(19) Uani 0.50 1 d PDU C 1
H12A H 0.3637 0.3222 0.8564 0.197 Uiso 0.50 1 calc PR C 1
H12B H 0.3649 0.3565 0.9269 0.197 Uiso 0.50 1 calc PR C 1
N7 N 0.3244(5) 0.5055(5) 0.6795(3) 0.100(3) Uani 0.50 1 d PDU C 1
H7A H 0.3219 0.5318 0.6432 0.150 Uiso 0.50 1 calc PR C 1
H7B H 0.2877 0.4758 0.6810 0.150 Uiso 0.50 1 calc PR C 1
H7C H 0.3647 0.4808 0.6793 0.150 Uiso 0.50 1 calc PR C 1
N8 N 0.3698(4) 0.5031(3) 0.8357(4) 0.1631(17) Uani 0.50 1 d PDU C 1
H8C H 0.3665 0.5301 0.8722 0.196 Uiso 0.50 1 calc PR C 1
H8D H 0.4080 0.5177 0.8128 0.196 Uiso 0.50 1 calc PR C 1
N9 N 0.27161(16) 0.3686(4) 0.8808(6) 0.175(3) Uani 0.50 1 d PDU C 1
H9C H 0.2526 0.3309 0.9005 0.263 Uiso 0.50 1 calc PR C 1
H9D H 0.2567 0.3706 0.8393 0.263 Uiso 0.50 1 calc PRD C 1
H9E H 0.2583 0.4078 0.9019 0.263 Uiso 0.50 1 calc PR C 1
O1W O 0.2500 0.2500 0.52985(12) 0.045(2) Uani 1 4 d SD . .
H1WA H 0.2593(7) 0.2637(5) 0.56610(19) 0.067 Uiso 0.25 1 d PD . .
H1WB H 0.2394(6) 0.2805(3) 0.5042(3) 0.067 Uiso 0.25 1 d PD . .
O2W O 0.2281(3) 0.3672(2) 0.16034(13) 0.066(3) Uani 0.50 1 d PDU D 1
H2WA H 0.231(3) 0.363(2) 0.1212(2) 0.119 Uiso 0.50 1 d PD E 1
H2WB H 0.2058(4) 0.3355(3) 0.1767(4) 0.119 Uiso 0.50 1 d PD F 1
O3W O 0.2426(3) 0.42782(19) 0.11187(16) 0.161(4) Uani 0.50 1 d PDU G 2
H3WA H 0.2588(4) 0.4541(4) 0.1389(3) 0.242 Uiso 0.50 1 d PD H 2
H3WB H 0.2239(4) 0.4471(5) 0.0813(3) 0.242 Uiso 0.50 1 d PD I 2
O4W O 0.2003(3) 0.40940(15) 0.24001(15) 0.110(4) Uani 0.50 1 d PD J 2
H4WA H 0.1840(5) 0.3701(2) 0.2378(5) 0.165 Uiso 0.50 1 d PD K 2
H4WB H 0.1944(5) 0.4280(3) 0.2750(2) 0.165 Uiso 0.50 1 d PD L 2

loop_
_atom_site_aniso_label
_atom_site_aniso_U_11
_atom_site_aniso_U_22
_atom_site_aniso_U_33
_atom_site_aniso_U_23
_atom_site_aniso_U_13
_atom_site_aniso_U_12
Ni1 0.0248(3) 0.0297(3) 0.0255(3) 0.0009(3) 0.0006(3) 0.0040(3)
V1 0.0237(8) 0.0174(8) 0.0256(8) -0.0019(7) -0.0042(7) -0.0027(7)
V1A 0.0308(10) 0.0313(10) 0.0412(10) -0.0116(8) -0.0074(8) -0.0015(9)
V2 0.0649(9) 0.0649(9) 0.0342(11) 0.000 0.000 0.000
V3 0.0676(10) 0.0676(10) 0.0632(15) 0.000 0.000 0.000
V4 0.0366(5) 0.0378(5) 0.0272(4) 0.0003(4) -0.0076(4) -0.0004(4)
V5 0.0276(5) 0.0338(5) 0.0324(5) 0.0009(4) -0.0086(4) -0.0081(4)
V6 0.0211(4) 0.0222(4) 0.0239(4) 0.0007(4) 0.0006(4) -0.0012(4)
V7 0.0391(6) 0.0741(8) 0.0330(5) 0.0040(5) 0.0023(5) -0.0068(6)
V8 0.0486(8) 0.0491(8) 0.0169(6) 0.000 0.000 0.0042(7)
V9 0.0514(6) 0.0454(6) 0.0290(5) 0.0061(4) 0.0082(5) -0.0029(5)
V10 0.0457(6) 0.0523(6) 0.0255(5) 0.0009(4) 0.0069(4) 0.0135(5)
V11 0.1016(11) 0.0838(10) 0.0687(9) 0.0005(8) -0.0032(8) -0.0249(9)
P1 0.0305(9) 0.0305(9) 0.0141(11) 0.000 0.000 0.000
O1 0.033(2) 0.0287(19) 0.048(2) -0.0047(17) -0.0045(17) -0.0028(17)
O2 0.051(2) 0.0285(19) 0.037(2) 0.0072(16) 0.0015(18) 0.0077(18)
O3 0.0234(19) 0.040(2) 0.055(2) -0.0063(19) -0.0063(17) -0.0045(18)
O4 0.064(3) 0.055(2) 0.033(2) -0.005(2) -0.015(2) -0.007(2)
O5 0.040(2) 0.057(2) 0.033(2) -0.0020(19) -0.0037(18) 0.005(2)
O6 0.043(2) 0.039(2) 0.0304(19) 0.0019(17) 0.0025(17) 0.0078(18)
O7 0.034(2) 0.035(2) 0.0364(19) 0.0146(17) -0.0032(17) -0.0060(17)
O8 0.0199(17) 0.040(2) 0.040(2) 0.0054(17) -0.0040(16) -0.0082(16)
O9 0.048(2) 0.0278(19) 0.053(2) -0.0166(18) -0.0235(19) 0.0024(18)
O10 0.0187(16) 0.0253(17) 0.0349(18) 0.0046(15) 0.0023(15) 0.0020(15)
O11 0.101(5) 0.101(5) 0.036(5) 0.000 0.000 0.000
O12 0.104(5) 0.104(5) 0.055(6) 0.000 0.000 0.000
O13 0.047(3) 0.102(4) 0.051(3) -0.005(3) -0.001(2) -0.018(3)
O14 0.074(3) 0.051(2) 0.032(2) 0.0114(19) 0.005(2) -0.008(2)
O15 0.097(5) 0.087(5) 0.018(3) 0.000 0.000 0.008(4)
O16 0.057(2) 0.045(2) 0.0206(18) 0.0005(17) 0.0024(17) 0.0109(19)
O17 0.061(2) 0.053(2) 0.0245(19) 0.0034(18) 0.0053(19) 0.012(2)
O18 0.061(3) 0.075(3) 0.028(2) 0.002(2) 0.0127(19) 0.029(2)
O19 0.052(2) 0.080(3) 0.035(2) 0.018(2) -0.0035(19) -0.028(2)
O20 0.069(3) 0.034(2) 0.030(2) -0.0009(17) 0.0047(19) -0.006(2)
O21 0.033(2) 0.095(3) 0.046(2) -0.016(2) 0.0036(19) 0.015(2)
O22 0.0328(19) 0.039(2) 0.0192(16) 0.0006(15) 0.0045(15) 0.0000(17)
O23 0.045(2) 0.056(2) 0.0217(18) 0.0021(17) 0.0105(17) 0.007(2)
O24 0.117(4) 0.066(3) 0.075(3) -0.006(3) -0.003(3) -0.040(3)
C1 0.160(8) 0.042(4) 0.046(4) 0.007(3) -0.011(5) -0.014(5)
C2 0.073(4) 0.045(4) 0.054(4) 0.000(3) -0.019(3) -0.023(3)
C3 0.051(4) 0.067(4) 0.041(3) 0.009(3) -0.016(3) -0.010(3)
C4 0.032(3) 0.046(3) 0.065(4) 0.017(3) 0.000(3) 0.008(3)
C5 0.099(5) 0.066(4) 0.074(4) 0.019(3) -0.018(4) -0.014(4)
C6 0.083(4) 0.094(4) 0.056(4) -0.010(4) 0.007(3) -0.030(4)
C7 0.087(3) 0.110(3) 0.047(3) -0.012(3) -0.006(3) -0.038(3)
C8 0.088(4) 0.106(4) 0.041(4) -0.005(4) -0.003(4) -0.050(4)
C8A 0.084(4) 0.106(4) 0.041(4) -0.006(4) -0.001(4) -0.049(4)
N1 0.024(2) 0.037(2) 0.032(2) 0.003(2) 0.0018(19) 0.001(2)
N2 0.032(2) 0.035(2) 0.037(2) 0.006(2) -0.009(2) 0.005(2)
N3 0.059(3) 0.032(3) 0.044(3) -0.005(2) 0.000(3) -0.005(2)
N4 0.039(3) 0.033(2) 0.032(2) 0.002(2) 0.011(2) -0.001(2)
N5 0.029(2) 0.050(3) 0.049(3) 0.008(2) 0.009(2) 0.006(2)
N6A 0.076(6) 0.104(6) 0.046(5) -0.011(5) 0.000(5) -0.041(6)
N6 0.100(5) 0.111(5) 0.074(5) 0.002(4) -0.016(4) -0.017(5)
C9 0.155(4) 0.159(4) 0.157(4) -0.010(3) -0.005(3) 0.002(3)
C10 0.156(3) 0.157(3) 0.153(3) -0.010(3) -0.003(3) 0.000(3)
C11 0.165(3) 0.163(3) 0.160(3) -0.010(3) -0.001(3) 0.000(3)
C12 0.165(3) 0.165(3) 0.163(3) -0.009(3) 0.000(3) -0.002(3)
N7 0.103(5) 0.106(5) 0.092(5) -0.016(4) -0.010(4) 0.008(4)
N8 0.163(3) 0.165(3) 0.161(3) -0.007(3) 0.000(3) -0.001(3)
N9 0.174(5) 0.180(5) 0.171(5) -0.011(4) 0.001(4) -0.005(4)
O1W 0.033(3) 0.033(3) 0.069(5) 0.000 0.000 0.000
O2W 0.059(4) 0.053(4) 0.087(5) -0.003(4) -0.006(4) 0.002(4)
O3W 0.148(7) 0.173(7) 0.162(7) 0.019(6) -0.007(6) 0.006(6)
O4W 0.125(8) 0.130(9) 0.076(6) 0.042(6) -0.060(6) 0.014(8)

loop_
_atom_type_symbol
_atom_type_description
_atom_type_scat_dispersion_real
_atom_type_scat_dispersion_imag
_atom_type_scat_source
C C 0.0033 0.0016 'International Tables Vol C Tables 4.2.6.8 and 6.1.1.4'
H H 0.0000 0.0000 'International Tables Vol C Tables 4.2.6.8 and 6.1.1.4'
N N 0.0061 0.0033 'International Tables Vol C Tables 4.2.6.8 and 6.1.1.4'
O O 0.0106 0.0060 'International Tables Vol C Tables 4.2.6.8 and 6.1.1.4'
P P 0.1023 0.0942 'International Tables Vol C Tables 4.2.6.8 and 6.1.1.4'
V V 0.3005 0.5294 'International Tables Vol C Tables 4.2.6.8 and 6.1.1.4'
Ni Ni 0.3393 1.1124 'International Tables Vol C Tables 4.2.6.8 and 6.1.1.4'

loop_
_geom_angle_atom_site_label_1
_geom_angle_atom_site_label_2
_geom_angle_atom_site_label_3
_geom_angle
_geom_angle_site_symmetry_1
_geom_angle_site_symmetry_3
_geom_angle_publ_flag
N4 Ni1 N2 168.57(16) . . ?
N4 Ni1 N1 82.03(16) . . ?
N2 Ni1 N1 97.23(16) . . ?
N4 Ni1 N3 97.51(17) . . ?
N2 Ni1 N3 83.77(17) . . ?
N1 Ni1 N3 177.22(18) . . ?
N4 Ni1 N5 99.21(17) . . ?
N2 Ni1 N5 92.01(17) . . ?
N1 Ni1 N5 83.32(17) . . ?
N3 Ni1 N5 94.06(19) . . ?
N4 Ni1 O10 83.87(14) . . ?
N2 Ni1 O10 84.80(15) . . ?
N1 Ni1 O10 93.77(14) . . ?
N3 Ni1 O10 88.90(16) . . ?
N5 Ni1 O10 175.39(16) . . ?
O1 V1 O2 105.73(18) . 3 ?
O1 V1 O6 106.32(18) . . ?
O2 V1 O6 100.52(17) 3 . ?
O1 V1 O9 105.99(18) . 3 ?
O2 V1 O9 82.05(16) 3 3 ?
O6 V1 O9 145.47(17) . 3 ?
O1 V1 O7 106.60(18) . 3 ?
O2 V1 O7 145.27(17) 3 3 ?
O6 V1 O7 82.24(15) . 3 ?
O9 V1 O7 77.21(15) 3 3 ?
O1 V1 V5 112.91(14) . 3 ?
O2 V1 V5 43.54(11) 3 3 ?
O6 V1 V5 132.13(13) . 3 ?
O9 V1 V5 38.57(11) 3 3 ?
O7 V1 V5 110.46(12) 3 3 ?
O1 V1 V5 112.96(14) . . ?
O2 V1 V5 132.61(14) 3 . ?
O6 V1 V5 43.44(11) . . ?
O9 V1 V5 111.12(12) 3 . ?
O7 V1 V5 38.81(10) 3 . ?
V5 V1 V5 131.00(7) 3 . ?
O1 V1 V6 114.49(14) . 3 ?
O2 V1 V6 114.33(13) 3 3 ?
O6 V1 V6 114.12(13) . 3 ?
O9 V1 V6 38.99(10) 3 3 ?
O7 V1 V6 38.48(10) 3 3 ?
V5 V1 V6 73.07(4) 3 3 ?
V5 V1 V6 73.14(4) . 3 ?
O1 V1A O2 111.8(2) . 3 ?
O1 V1A O6 111.08(19) . . ?
O2 V1A O6 101.00(18) 3 . ?
O11 V2 O5 109.41(12) . 2 ?
O11 V2 O5 109.41(12) . 3 ?
O5 V2 O5 83.66(8) 2 3 ?
O11 V2 O5 109.41(12) . . ?
O5 V2 O5 141.2(2) 2 . ?
O5 V2 O5 83.66(8) 3 . ?
O11 V2 O5 109.41(12) . 4 ?
O5 V2 O5 83.66(8) 2 4 ?
O5 V2 O5 141.2(2) 3 4 ?
O5 V2 O5 83.66(8) . 4 ?
O11 V2 V4 114.28(4) . 2 ?
O5 V2 V4 42.06(11) 2 2 ?
O5 V2 V4 41.70(11) 3 2 ?
O5 V2 V4 117.98(12) . 2 ?
O5 V2 V4 118.25(13) 4 2 ?
O11 V2 V4 114.28(4) . . ?
O5 V2 V4 117.98(12) 2 . ?
O5 V2 V4 118.25(13) 3 . ?
O5 V2 V4 42.06(11) . . ?
O5 V2 V4 41.70(11) 4 . ?
V4 V2 V4 131.44(8) 2 . ?
O11 V2 V4 114.28(4) . 4 ?
O5 V2 V4 41.70(11) 2 4 ?
O5 V2 V4 117.98(12) 3 4 ?
O5 V2 V4 118.25(13) . 4 ?
O5 V2 V4 42.06(11) 4 4 ?
V4 V2 V4 80.26(3) 2 4 ?
V4 V2 V4 80.26(3) . 4 ?
O11 V2 V4 114.28(4) . 3 ?
O5 V2 V4 118.25(13) 2 3 ?
O5 V2 V4 42.06(11) 3 3 ?
O5 V2 V4 41.70(11) . 3 ?
O5 V2 V4 117.98(12) 4 3 ?
V4 V2 V4 80.26(3) 2 3 ?
V4 V2 V4 80.26(3) . 3 ?
V4 V2 V4 131.44(8) 4 3 ?
O12 V3 O8 110.21(13) . 4 ?
O12 V3 O8 110.21(13) . 2 ?
O8 V3 O8 83.15(8) 4 2 ?
O12 V3 O8 110.21(13) . . ?
O8 V3 O8 83.15(8) 4 . ?
O8 V3 O8 139.6(3) 2 . ?
O12 V3 O8 110.21(13) . 3 ?
O8 V3 O8 139.6(3) 4 3 ?
O8 V3 O8 83.15(8) 2 3 ?
O8 V3 O8 83.15(8) . 3 ?
O12 V3 V6 117.98(5) . 4 ?
O8 V3 V6 41.47(10) 4 4 ?
O8 V3 V6 115.01(13) 2 4 ?
O8 V3 V6 41.68(10) . 4 ?
O8 V3 V6 115.17(13) 3 4 ?
O12 V3 V6 117.98(5) . 2 ?
O8 V3 V6 41.68(10) 4 2 ?
O8 V3 V6 41.47(10) 2 2 ?
O8 V3 V6 115.17(13) . 2 ?
O8 V3 V6 115.01(13) 3 2 ?
V6 V3 V6 77.29(4) 4 2 ?
O12 V3 V6 117.98(5) . . ?
O8 V3 V6 115.01(13) 4 . ?
O8 V3 V6 115.17(13) 2 . ?
O8 V3 V6 41.47(10) . . ?
O8 V3 V6 41.68(10) 3 . ?
V6 V3 V6 77.29(4) 4 . ?
V6 V3 V6 124.04(9) 2 . ?
O12 V3 V6 117.98(5) . 3 ?
O8 V3 V6 115.17(13) 4 3 ?
O8 V3 V6 41.68(10) 2 3 ?
O8 V3 V6 115.01(13) . 3 ?
O8 V3 V6 41.47(10) 3 3 ?
V6 V3 V6 124.04(9) 4 3 ?
V6 V3 V6 77.29(4) 2 3 ?
V6 V3 V6 77.29(4) . 3 ?
O4 V4 O5 106.62(19) . 4 ?
O4 V4 O5 106.40(19) . . ?
O5 V4 O5 84.8(2) 4 . ?
O4 V4 O6 106.42(18) . . ?
O5 V4 O6 146.71(16) 4 . ?
O5 V4 O6 89.82(16) . . ?
O4 V4 O2 106.38(19) . . ?
O5 V4 O2 89.96(15) 4 . ?
O5 V4 O2 146.93(16) . . ?
O6 V4 O2 76.94(15) . . ?
O4 V4 V2 110.38(15) . . ?
O5 V4 V2 42.43(12) 4 . ?
O5 V4 V2 42.46(12) . . ?
O6 V4 V2 125.80(12) . . ?
O2 V4 V2 125.98(11) . . ?
O4 V4 V5 115.20(15) . . ?
O5 V4 V5 119.80(11) 4 . ?
O5 V4 V5 119.65(11) . . ?
O6 V4 V5 38.54(10) . . ?
O2 V4 V5 38.75(10) . . ?
V2 V4 V5 134.42(5) . . ?
O3 V5 O9 105.14(19) . . ?
O3 V5 O7 105.83(18) . 3 ?
O9 V5 O7 97.00(17) . 3 ?
O3 V5 O6 105.09(18) . . ?
O9 V5 O6 147.58(17) . . ?
O7 V5 O6 85.80(15) 3 . ?
O3 V5 O2 104.69(18) . . ?
O9 V5 O2 85.35(16) . . ?
O7 V5 O2 147.58(16) 3 . ?
O6 V5 O2 75.91(15) . . ?
O3 V5 V1 112.23(14) . 4 ?
O9 V5 V1 45.13(13) . 4 ?
O7 V5 V1 131.45(12) 3 4 ?
O6 V5 V1 111.14(11) . 4 ?
O2 V5 V1 40.28(11) . 4 ?
O3 V5 V1 112.23(14) . . ?
O9 V5 V1 132.18(13) . . ?
O7 V5 V1 45.22(12) 3 . ?
O6 V5 V1 40.60(11) . . ?
O2 V5 V1 111.73(12) . . ?
V1 V5 V1 132.63(7) 4 . ?
O3 V5 V4 113.00(14) . . ?
O9 V5 V4 117.07(13) . . ?
O7 V5 V4 116.93(12) 3 . ?
O6 V5 V4 37.88(10) . . ?
O2 V5 V4 38.39(11) . . ?
V1 V5 V4 74.19(4) 4 . ?
V1 V5 V4 74.23(4) . . ?
O10 V6 O8 104.37(16) . . ?
O10 V6 O8 104.85(16) . 3 ?
O8 V6 O8 83.3(2) . 3 ?
O10 V6 O7 101.53(16) . . ?
O8 V6 O7 91.35(15) . . ?
O8 V6 O7 153.60(16) 3 . ?
O10 V6 O9 101.48(16) . . ?
O8 V6 O9 154.11(16) . . ?
O8 V6 O9 91.63(15) 3 . ?
O7 V6 O9 82.00(15) . . ?
O10 V6 V3 110.20(13) . . ?
O8 V6 V3 41.62(10) . . ?
O8 V6 V3 41.65(10) 3 . ?
O7 V6 V3 127.67(11) . . ?
O9 V6 V3 128.12(12) . . ?
O10 V6 V1 109.08(12) . 4 ?
O8 V6 V1 125.62(11) . 4 ?
O8 V6 V1 125.63(11) 3 4 ?
O7 V6 V1 41.14(11) . 4 ?
O9 V6 V1 41.15(12) . 4 ?
V3 V6 V1 140.72(6) . 4 ?
O13 V7 O17 101.4(2) . 8_665 ?
O13 V7 O20 101.3(2) . 7_565 ?
O17 V7 O20 90.10(16) 8_665 7_565 ?
O13 V7 O21 99.1(2) . . ?
O17 V7 O21 159.56(17) 8_665 . ?
O20 V7 O21 85.64(18) 7_565 . ?
O13 V7 O19 99.4(2) . . ?
O17 V7 O19 83.70(17) 8_665 . ?
O20 V7 O19 159.14(17) 7_565 . ?
O21 V7 O19 93.24(19) . . ?
O13 V7 O22 168.30(17) . . ?
O17 V7 O22 86.81(14) 8_665 . ?
O20 V7 O22 86.83(14) 7_565 . ?
O21 V7 O22 73.01(14) . . ?
O19 V7 O22 72.99(14) . . ?
O13 V7 V11 104.9(2) . 7_565 ?
O17 V7 V11 126.22(13) 8_665 7_565 ?
O20 V7 V11 39.28(12) 7_565 7_565 ?
O21 V7 V11 46.37(14) . 7_565 ?
O19 V7 V11 135.13(13) . 7_565 ?
O22 V7 V11 76.10(9) . 7_565 ?
O13 V7 V11 105.3(2) . . ?
O17 V7 V11 39.00(12) 8_665 . ?
O20 V7 V11 125.83(12) 7_565 . ?
O21 V7 V11 133.75(13) . . ?
O19 V7 V11 44.72(13) . . ?
O22 V7 V11 75.84(9) . . ?
V11 V7 V11 148.92(7) 7_565 . ?
O15 V8 O16 115.44(11) . 2_565 ?
O15 V8 O16 115.44(11) . . ?
O16 V8 O16 129.1(2) 2_565 . ?
O15 V8 O23 104.43(10) . 2_565 ?
O16 V8 O23 83.67(16) 2_565 2_565 ?
O16 V8 O23 84.04(16) . 2_565 ?
O15 V8 O23 104.43(10) . . ?
O16 V8 O23 84.04(16) 2_565 . ?
O16 V8 O23 83.67(16) . . ?
O23 V8 O23 151.1(2) 2_565 . ?
O15 V8 V10 118.84(3) . 2_565 ?
O16 V8 V10 41.29(12) 2_565 2_565 ?
O16 V8 V10 109.69(12) . 2_565 ?
O23 V8 V10 42.43(11) 2_565 2_565 ?
O23 V8 V10 119.84(11) . 2_565 ?
O15 V8 V10 118.84(3) . . ?
O16 V8 V10 109.69(12) 2_565 . ?
O16 V8 V10 41.29(12) . . ?
O23 V8 V10 119.84(11) 2_565 . ?
O23 V8 V10 42.43(11) . . ?
V10 V8 V10 122.32(6) 2_565 . ?
O15 V8 V9 118.82(3) . . ?
O16 V8 V9 42.50(12) 2_565 . ?
O16 V8 V9 108.85(12) . . ?
O23 V8 V9 120.50(11) 2_565 . ?
O23 V8 V9 41.59(11) . . ?
V10 V8 V9 80.05(3) 2_565 . ?
V10 V8 V9 73.01(3) . . ?
O15 V8 V9 118.82(3) . 2_565 ?
O16 V8 V9 108.85(12) 2_565 2_565 ?
O16 V8 V9 42.50(12) . 2_565 ?
O23 V8 V9 41.59(11) 2_565 2_565 ?
O23 V8 V9 120.50(11) . 2_565 ?
V10 V8 V9 73.01(3) 2_565 2_565 ?
V10 V8 V9 80.05(3) . 2_565 ?
V9 V8 V9 122.35(6) . 2_565 ?
O14 V9 O19 100.83(19) . . ?
O14 V9 O20 102.36(18) . . ?
O19 V9 O20 85.06(18) . . ?
O14 V9 O23 100.22(18) . . ?
O19 V9 O23 97.81(17) . . ?
O20 V9 O23 156.27(16) . . ?
O14 V9 O16 100.18(18) . 2_565 ?
O19 V9 O16 158.85(16) . 2_565 ?
O20 V9 O16 88.02(16) . 2_565 ?
O23 V9 O16 80.89(16) . 2_565 ?
O14 V9 O22 169.10(18) . . ?
O19 V9 O22 73.10(15) . . ?
O20 V9 O22 86.33(14) . . ?
O23 V9 O22 72.19(13) . . ?
O16 V9 O22 86.54(13) 2_565 . ?
O14 V9 V11 106.26(15) . . ?
O19 V9 V11 45.36(13) . . ?
O20 V9 V11 39.70(12) . . ?
O23 V9 V11 137.57(12) . . ?
O16 V9 V11 124.81(11) 2_565 . ?
O22 V9 V11 76.19(9) . . ?
O14 V9 V8 105.08(15) . . ?
O19 V9 V8 134.92(14) . . ?
O20 V9 V8 123.39(13) . . ?
O23 V9 V8 41.86(11) . . ?
O16 V9 V8 39.08(11) 2_565 . ?
O22 V9 V8 74.75(8) . . ?
V11 V9 V8 147.38(5) . . ?
O18 V10 O17 102.33(19) . . ?
O18 V10 O21 100.69(19) . . ?
O17 V10 O21 86.51(18) . . ?
O18 V10 O16 100.16(18) . . ?
O17 V10 O16 89.71(16) . . ?
O21 V10 O16 159.14(16) . . ?
O18 V10 O23 100.55(18) . . ?
O17 V10 O23 156.45(16) . . ?
O21 V10 O23 94.69(18) . . ?
O16 V10 O23 80.82(16) . . ?
O18 V10 O22 168.55(18) . . ?
O17 V10 O22 86.66(14) . . ?
O21 V10 O22 72.50(15) . . ?
O16 V10 O22 86.82(13) . . ?
O23 V10 O22 71.41(13) . . ?
O18 V10 V11 106.31(15) . 7_565 ?
O17 V10 V11 39.65(12) . 7_565 ?
O21 V10 V11 46.87(14) . 7_565 ?
O16 V10 V11 126.26(11) . 7_565 ?
O23 V10 V11 136.05(12) . 7_565 ?
O22 V10 V11 76.06(8) . 7_565 ?
O18 V10 V8 105.23(14) . . ?
O17 V10 V8 124.69(13) . . ?
O21 V10 V8 132.43(14) . . ?
O16 V10 V8 38.91(11) . . ?
O23 V10 V8 41.96(11) . . ?
O22 V10 V8 74.55(8) . . ?
V11 V10 V8 147.57(5) 7_565 . ?
O24 V11 O17 117.3(2) . 8_665 ?
O24 V11 O20 117.1(2) . . ?
O17 V11 O20 125.65(19) 8_665 . ?
O24 V11 O19 105.4(2) . . ?
O17 V11 O19 83.05(17) 8_665 . ?
O20 V11 O19 83.28(17) . . ?
O24 V11 O21 104.1(2) . 8_665 ?
O17 V11 O21 83.34(17) 8_665 8_665 ?
O20 V11 O21 83.61(18) . 8_665 ?
O19 V11 O21 150.48(18) . 8_665 ?
O24 V11 V10 118.48(19) . 8_665 ?
O17 V11 V10 41.09(12) 8_665 8_665 ?
O20 V11 V10 108.43(13) . 8_665 ?
O19 V11 V10 119.42(13) . 8_665 ?
O21 V11 V10 42.25(12) 8_665 8_665 ?
O24 V11 V9 119.22(19) . . ?
O17 V11 V9 107.73(13) 8_665 . ?
O20 V11 V9 41.55(12) . . ?
O19 V11 V9 41.73(12) . . ?
O21 V11 V9 120.24(13) 8_665 . ?
V10 V11 V9 122.30(6) 8_665 . ?
O24 V11 V7 118.9(2) . 8_665 ?
O17 V11 V7 107.79(14) 8_665 8_665 ?
O20 V11 V7 41.35(12) . 8_665 ?
O19 V11 V7 119.51(13) . 8_665 ?
O21 V11 V7 42.27(12) 8_665 8_665 ?
V10 V11 V7 73.38(5) 8_665 8_665 ?
V9 V11 V7 79.85(5) . 8_665 ?
O24 V11 V7 120.2(2) . . ?
O17 V11 V7 41.04(12) 8_665 . ?
O20 V11 V7 107.40(13) . . ?
O19 V11 V7 42.04(12) . . ?
O21 V11 V7 119.20(12) 8_665 . ?
V10 V11 V7 79.07(5) 8_665 . ?
V9 V11 V7 72.59(5) . . ?
V7 V11 V7 120.94(7) 8_665 . ?
O22 P1 O22 109.27(12) 2_565 8_665 ?
O22 P1 O22 109.27(12) 2_565 7_565 ?
O22 P1 O22 109.9(2) 8_665 7_565 ?
O22 P1 O22 109.9(2) 2_565 . ?
O22 P1 O22 109.27(12) 8_665 . ?
O22 P1 O22 109.27(12) 7_565 . ?
V1A O1 V1 49.53(13) . . ?
V1A O2 V1 43.13(11) 4 4 ?
V1A O2 V4 121.87(19) 4 . ?
V1 O2 V4 139.6(2) 4 . ?
V1A O2 V5 134.2(2) 4 . ?
V1 O2 V5 96.18(17) 4 . ?
V4 O2 V5 102.86(16) . . ?
V4 O5 V4 147.8(2) 3 . ?
V4 O5 V2 95.88(17) 3 . ?
V4 O5 V2 95.48(17) . . ?
V1 O6 V1A 42.53(11) . . ?
V1 O6 V4 140.2(2) . . ?
V1A O6 V4 121.92(19) . . ?
V1 O6 V5 95.95(16) . . ?
V1A O6 V5 133.4(2) . . ?
V4 O6 V5 103.58(17) . . ?
V5 O7 V6 141.6(2) 4 . ?
V5 O7 V1 95.97(16) 4 4 ?
V6 O7 V1 100.38(16) . 4 ?
V6 O8 V3 96.91(15) . . ?
V6 O8 V6 138.3(2) . 4 ?
V3 O8 V6 96.67(15) . 4 ?
V5 O9 V6 140.5(2) . . ?
V5 O9 V1 96.30(18) . 4 ?
V6 O9 V1 99.86(16) . 4 ?
V6 O10 Ni1 144.38(19) . . ?
V8 O16 V10 99.80(18) . . ?
V8 O16 V9 98.41(17) . 2_565 ?
V10 O16 V9 143.94(18) . 2_565 ?
V11 O17 V10 99.26(19) 7_565 . ?
V11 O17 V7 99.96(17) 7_565 7_565 ?
V10 O17 V7 145.6(2) . 7_565 ?
V9 O19 V7 124.6(2) . . ?
V9 O19 V11 92.91(18) . . ?
V7 O19 V11 93.24(17) . . ?
V11 O20 V9 98.75(19) . . ?
V11 O20 V7 99.36(17) . 8_665 ?
V9 O20 V7 146.4(2) . 8_665 ?
V10 O21 V7 125.3(2) . . ?
V10 O21 V11 90.88(19) . 7_565 ?
V7 O21 V11 91.35(17) . 7_565 ?
P1 O22 V7 125.78(17) . . ?
P1 O22 V9 126.49(19) . . ?
V7 O22 V9 88.47(12) . . ?
P1 O22 V10 125.46(19) . . ?
V7 O22 V10 88.90(12) . . ?
V9 O22 V10 89.87(11) . . ?
V9 O23 V8 96.55(16) . . ?
V9 O23 V10 124.21(17) . . ?
V8 O23 V10 95.61(17) . . ?
C2 C1 N4 113.4(6) . . ?
C2 C1 H1A 108.9 . . ?
N4 C1 H1A 108.9 . . ?
C2 C1 H1B 108.9 . . ?
N4 C1 H1B 108.9 . . ?
H1A C1 H1B 107.7 . . ?
C1 C2 N1 115.6(5) . . ?
C1 C2 H2A 108.4 . . ?
N1 C2 H2A 108.4 . . ?
C1 C2 H2B 108.4 . . ?
N1 C2 H2B 108.4 . . ?
H2A C2 H2B 107.4 . . ?
C4 C3 N1 113.2(5) . . ?
C4 C3 H3A 108.9 . . ?
N1 C3 H3A 108.9 . . ?
C4 C3 H3B 108.9 . . ?
N1 C3 H3B 108.9 . . ?
H3A C3 H3B 107.7 . . ?
C3 C4 N5 112.5(5) . . ?
C3 C4 H4A 109.1 . . ?
N5 C4 H4A 109.1 . . ?
C3 C4 H4B 109.1 . . ?
N5 C4 H4B 109.1 . . ?
H4A C4 H4B 107.8 . . ?
C6 C5 N2 116.1(5) . . ?
C6 C5 H5A 108.3 . . ?
N2 C5 H5A 108.3 . . ?
C6 C5 H5B 108.3 . . ?
N2 C5 H5B 108.3 . . ?
H5A C5 H5B 107.4 . . ?
C5 C6 N3 115.6(6) . . ?
C5 C6 H6A 108.4 . . ?
N3 C6 H6A 108.4 . . ?
C5 C6 H6B 108.4 . . ?
N3 C6 H6B 108.4 . . ?
H6A C6 H6B 107.4 . . ?
N3 C7 C8 111.1(7) . . ?
N3 C7 C8A 126.6(7) . . ?
C8 C7 C8A 19.9(7) . . ?
N3 C7 H7D 107.6 . . ?
C8 C7 H7D 106.3 . . ?
C8A C7 H7D 108.2 . . ?
N3 C7 H7E 107.0 . . ?
C8 C7 H7E 117.2 . . ?
C8A C7 H7E 98.5 . . ?
H7D C7 H7E 107.3 . . ?
N6 C8 C7 105.2(9) . . ?
N6 C8 H8A 110.7 . . ?
C7 C8 H8A 110.7 . . ?
N6 C8 H8B 110.7 . . ?
C7 C8 H8B 110.7 . . ?
H8A C8 H8B 108.8 . . ?
N6A C8A C7 113.0(9) . . ?
N6A C8A H8AA 109.0 . . ?
C7 C8A H8AA 109.0 . . ?
N6A C8A H8AB 109.0 . . ?
C7 C8A H8AB 109.0 . . ?
H8AA C8A H8AB 107.8 . . ?
C2 N1 C3 114.8(5) . . ?
C2 N1 Ni1 110.0(3) . . ?
C3 N1 Ni1 105.4(3) . . ?
C2 N1 H1C 108.8 . . ?
C3 N1 H1C 108.8 . . ?
Ni1 N1 H1C 108.8 . . ?
C5 N2 Ni1 107.8(4) . . ?
C5 N2 H2C 110.1 . . ?
Ni1 N2 H2C 110.1 . . ?
C5 N2 H2D 110.1 . . ?
Ni1 N2 H2D 110.1 . . ?
H2C N2 H2D 108.5 . . ?
C7 N3 C6 116.8(5) . . ?
C7 N3 Ni1 118.2(4) . . ?
C6 N3 Ni1 106.2(4) . . ?
C7 N3 H3C 104.7 . . ?
C6 N3 H3C 104.7 . . ?
Ni1 N3 H3C 104.7 . . ?
C1 N4 Ni1 109.3(3) . . ?
C1 N4 H4C 109.8 . . ?
Ni1 N4 H4C 109.8 . . ?
C1 N4 H4D 109.8 . . ?
Ni1 N4 H4D 109.8 . . ?
H4C N4 H4D 108.3 . . ?
C4 N5 Ni1 108.9(3) . . ?
C4 N5 H5C 109.9 . . ?
Ni1 N5 H5C 109.9 . . ?
C4 N5 H5D 109.9 . . ?
Ni1 N5 H5D 109.9 . . ?
H5C N5 H5D 108.3 . . ?
C8A N6A H6AA 109.5 . . ?
C8A N6A H6AB 109.5 . . ?
H6AA N6A H6AB 109.5 . . ?
C8A N6A H6AC 109.5 . . ?
H6AA N6A H6AC 109.5 . . ?
H6AB N6A H6AC 109.5 . . ?
C8 N6 H6C 109.5 . . ?
C8 N6 H6D 109.5 . . ?
H6C N6 H6D 109.5 . . ?
C8 N6 H6E 109.5 . . ?
H6C N6 H6E 109.5 . . ?
H6D N6 H6E 109.5 . . ?
N7 C9 C10 111.7(7) . . ?
N7 C9 H9A 109.3 . . ?
C10 C9 H9A 109.3 . . ?
N7 C9 H9B 109.3 . . ?
C10 C9 H9B 109.3 . . ?
H9A C9 H9B 107.9 . . ?
C9 C10 N8 110.1(7) . . ?
C9 C10 H10A 109.6 . . ?
N8 C10 H10A 109.6 . . ?
C9 C10 H10B 109.7 . . ?
N8 C10 H10B 109.6 . . ?
H10A C10 H10B 108.2 . . ?
C12 C11 N8 149.0(5) . . ?
C12 C11 H11A 99.5 . . ?
N8 C11 H11A 99.5 . . ?
C12 C11 H11B 99.5 . . ?
N8 C11 H11B 99.5 . . ?
H11A C11 H11B 104.0 . . ?
N9 C12 C11 108.7(5) . . ?
N9 C12 H12A 110.0 . . ?
C11 C12 H12A 110.0 . . ?
N9 C12 H12B 109.9 . . ?
C11 C12 H12B 109.9 . . ?
H12A C12 H12B 108.3 . . ?
C9 N7 H7A 109.5 . . ?
C9 N7 H7B 109.5 . . ?
H7A N7 H7B 109.5 . . ?
C9 N7 H7C 109.5 . . ?
H7A N7 H7C 109.5 . . ?
H7B N7 H7C 109.5 . . ?
C10 N8 C11 110.6(5) . . ?
C10 N8 H8C 109.5 . . ?
C11 N8 H8C 109.5 . . ?
C10 N8 H8D 109.5 . . ?
C11 N8 H8D 109.5 . . ?
H8C N8 H8D 108.1 . . ?
C12 N9 H9C 109.5 . . ?
C12 N9 H9D 109.5 . . ?
H9C N9 H9D 109.5 . . ?
C12 N9 H9E 109.5 . . ?
H9C N9 H9E 109.5 . . ?
H9D N9 H9E 109.5 . . ?
H1WA O1W H1WB 115.1(8) . . ?
H2WA O2W H2WB 112(4) . . ?
H2WA O3W H3WA 124.4(11) . . ?
H2WA O3W H3WB 118.7(17) . . ?
H3WA O3W H3WB 114.9(8) . . ?
H4WA O4W H4WB 113.6(8) . . ?

loop_
_geom_bond_atom_site_label_1
_geom_bond_atom_site_label_2
_geom_bond_distance
_geom_bond_site_symmetry_2
_geom_bond_publ_flag
Ni1 N4 2.081(4) . ?
Ni1 N2 2.083(4) . ?
Ni1 N1 2.111(4) . ?
Ni1 N3 2.111(5) . ?
Ni1 N5 2.118(4) . ?
Ni1 O10 2.171(3) . ?
V1 O1 1.673(4) . ?
V1 O2 1.857(4) 3 ?
V1 O6 1.869(4) . ?
V1 O9 2.036(4) 3 ?
V1 O7 2.039(4) 3 ?
V1 V5 2.8553(18) 3 ?
V1 V5 2.8566(18) . ?
V1 V6 3.0482(18) 3 ?
V1A O1 1.559(4) . ?
V1A O2 1.838(4) 3 ?
V1A O6 1.875(4) . ?
V2 O11 1.555(9) . ?
V2 O5 1.945(4) 2 ?
V2 O5 1.945(4) 3 ?
V2 O5 1.945(4) . ?
V2 O5 1.945(4) 4 ?
V2 V4 2.8681(13) 2 ?
V2 V4 2.8681(13) . ?
V2 V4 2.8681(13) 4 ?
V2 V4 2.8681(13) 3 ?
V3 O12 1.541(10) . ?
V3 O8 1.910(3) 4 ?
V3 O8 1.910(3) 2 ?
V3 O8 1.910(3) . ?
V3 O8 1.910(3) 3 ?
V3 V6 2.8541(14) 4 ?
V3 V6 2.8541(14) 2 ?
V3 V6 2.8541(14) . ?
V3 V6 2.8541(14) 3 ?
V4 O4 1.602(4) . ?
V4 O5 1.918(4) 4 ?
V4 O5 1.930(4) . ?
V4 O6 1.946(4) . ?
V4 O2 1.963(4) . ?
V4 V5 3.0812(13) . ?
V5 O3 1.585(4) . ?
V5 O9 1.791(4) . ?
V5 O7 1.800(3) 3 ?
V5 O6 1.975(4) . ?
V5 O2 1.978(4) . ?
V5 V1 2.8553(18) 4 ?
V6 O10 1.623(3) . ?
V6 O8 1.904(3) . ?
V6 O8 1.911(3) 3 ?
V6 O7 1.928(3) . ?
V6 O9 1.947(4) . ?
V6 V1 3.0482(18) 4 ?
V7 O13 1.618(5) . ?
V7 O17 1.918(4) 8_665 ?
V7 O20 1.919(4) 7_565 ?
V7 O21 1.929(4) . ?
V7 O19 1.930(4) . ?
V7 O22 2.420(4) . ?
V7 V11 2.866(2) 7_565 ?
V7 V11 2.877(2) . ?
V8 O15 1.605(5) . ?
V8 O16 1.850(4) 2_565 ?
V8 O16 1.850(4) . ?
V8 O23 1.949(4) 2_565 ?
V8 O23 1.949(4) . ?
V8 V10 2.9017(11) 2_565 ?
V8 V10 2.9017(11) . ?
V8 V9 2.9021(12) . ?
V8 V9 2.9021(12) 2_565 ?
V9 O14 1.625(4) . ?
V9 O19 1.897(4) . ?
V9 O20 1.910(4) . ?
V9 O23 1.939(4) . ?
V9 O16 1.982(4) 2_565 ?
V9 O22 2.437(3) . ?
V9 V11 2.8461(17) . ?
V10 O18 1.624(4) . ?
V10 O17 1.894(4) . ?
V10 O21 1.912(4) . ?
V10 O16 1.943(4) . ?
V10 O23 1.967(4) . ?
V10 O22 2.452(3) . ?
V10 V11 2.8436(17) 7_565 ?
V11 O24 1.601(5) . ?
V11 O17 1.838(4) 8_665 ?
V11 O20 1.839(4) . ?
V11 O19 2.028(4) . ?
V11 O21 2.075(5) 8_665 ?
V11 V10 2.8436(17) 8_665 ?
V11 V7 2.866(2) 8_665 ?
P1 O22 1.522(3) 2_565 ?
P1 O22 1.522(3) 8_665 ?
P1 O22 1.522(3) 7_565 ?
P1 O22 1.522(3) . ?
O2 V1A 1.838(4) 4 ?
O2 V1 1.857(4) 4 ?
O5 V4 1.918(4) 3 ?
O7 V5 1.800(3) 4 ?
O7 V1 2.039(4) 4 ?
O8 V6 1.911(3) 4 ?
O9 V1 2.036(4) 4 ?
O16 V9 1.982(4) 2_565 ?
O17 V11 1.838(4) 7_565 ?
O17 V7 1.918(4) 7_565 ?
O20 V7 1.919(4) 8_665 ?
O21 V11 2.075(5) 7_565 ?
C1 C2 1.431(9) . ?
C1 N4 1.466(8) . ?
C1 H1A 0.9700 . ?
C1 H1B 0.9700 . ?
C2 N1 1.457(7) . ?
C2 H2A 0.9700 . ?
C2 H2B 0.9700 . ?
C3 C4 1.457(9) . ?
C3 N1 1.480(7) . ?
C3 H3A 0.9700 . ?
C3 H3B 0.9700 . ?
C4 N5 1.480(7) . ?
C4 H4A 0.9700 . ?
C4 H4B 0.9700 . ?
C5 C6 1.416(9) . ?
C5 N2 1.432(8) . ?
C5 H5A 0.9700 . ?
C5 H5B 0.9700 . ?
C6 N3 1.434(8) . ?
C6 H6A 0.9700 . ?
C6 H6B 0.9700 . ?
C7 N3 1.422(8) . ?
C7 C8 1.497(11) . ?
C7 C8A 1.499(11) . ?
C7 H7D 0.9601 . ?
C7 H7E 0.9599 . ?
C8 N6 1.459(13) . ?
C8 H8A 0.9700 . ?
C8 H8B 0.9700 . ?
C8A N6A 1.475(13) . ?
C8A H8AA 0.9700 . ?
C8A H8AB 0.9700 . ?
N1 H1C 0.9100 . ?
N2 H2C 0.9000 . ?
N2 H2D 0.9000 . ?
N3 H3C 0.9100 . ?
N4 H4C 0.9000 . ?
N4 H4D 0.9000 . ?
N5 H5C 0.9000 . ?
N5 H5D 0.9000 . ?
N6A H6AA 0.8900 . ?
N6A H6AB 0.8900 . ?
N6A H6AC 0.8900 . ?
N6 H6C 0.8900 . ?
N6 H6D 0.8900 . ?
N6 H6E 0.8900 . ?
C9 N7 1.445(8) . ?
C9 C10 1.449(7) . ?
C9 H9A 0.9700 . ?
C9 H9B 0.9700 . ?
C10 N8 1.457(7) . ?
C10 H10A 0.9700 . ?
C10 H10B 0.9700 . ?
C11 C12 1.458(4) . ?
C11 N8 1.480(6) . ?
C11 H11A 0.9700 . ?
C11 H11B 0.9700 . ?
C12 N9 1.454(3) . ?
C12 H12A 0.9700 . ?
C12 H12B 0.9700 . ?
N7 H7A 0.8900 . ?
N7 H7B 0.8900 . ?
N7 H7C 0.8900 . ?
N8 H8C 0.9000 . ?
N8 H8D 0.9000 . ?
N9 H9C 0.8900 . ?
N9 H9D 0.8900 . ?
N9 H9E 0.8900 . ?
O1W H1WA 0.800(4) . ?
O1W H1WB 0.801(3) . ?
O2W H2WA 0.800(4) . ?
O2W H2WB 0.801(4) . ?
O3W H2WA 1.25(4) . ?
O3W H3WA 0.800(4) . ?
O3W H3WB 0.800(4) . ?
O4W H4WA 0.801(4) . ?
O4W H4WB 0.801(3) . ?
